data_4313329
loop_
_publ_author_name
'Tony C. H. Lam'
'Eddie Y. Y. Chan'
'Wing-Leung Mak'
'Samuel M. F. Lo'
'Ian D. Williams'
'Wing-Tak Wong'
'Wa-Hung Leung'

_publ_section_title
;
 Half-Sandwich Titanium(IV) Complexes with Kl\"aui's Tripod Ligand
;
_journal_name_full 'Inorganic Chemistry'
_journal_page_first 1842
_journal_page_last 1847
_journal_paper_doi 10.1021/ic020287w
_journal_volume 42
_journal_year 2003
_chemical_formula_sum 'C17 H35 Co F3 O9 P3 Ti'
_chemical_formula_weight 640.19
_chemical_name_common '[LOETTiF3]'
_chemical_name_systematic '[LOEtTiF3]'
_space_group_IT_number 147
_symmetry_cell_setting trigonal
_symmetry_space_group_name_Hall '-P 3'
_symmetry_space_group_name_H-M 'P -3'
_atom_sites_solution_hydrogens geom
_atom_sites_solution_primary direct
_atom_sites_solution_secondary difmap
_audit_creation_method SHELXL-97
_cell_angle_alpha 90.00
_cell_angle_beta 90.00
_cell_angle_gamma 120.00
_cell_formula_units_Z 2
_cell_length_a 12.888(2)
_cell_length_b 12.888(2)
_cell_length_c 9.743(3)
_cell_measurement_reflns_used 2321
_cell_measurement_temperature 293(2)
_cell_measurement_theta_max 27.13
_cell_measurement_theta_min 2.77
_cell_volume 1401.5(5)
_computing_cell_refinement 'Bruker SMART'
_computing_data_collection 'Bruker SMART'
_computing_data_reduction 'Bruker SAINT'
_computing_molecular_graphics 'Bruker SHELXTL'
_computing_publication_material 'Bruker SHELXTL'
_computing_structure_refinement 'SHELXL-97 (Sheldrick, 1997)'
_computing_structure_solution 'SHELXS-97 (Sheldrick, 1990)'
_diffrn_ambient_temperature 293(2)
_diffrn_measured_fraction_theta_full 0.956
_diffrn_measured_fraction_theta_max 0.956
_diffrn_measurement_device_type 'CCD area detector'
_diffrn_measurement_method 'phi and omega scans'
_diffrn_radiation_monochromator graphite
_diffrn_radiation_source 'fine-focus sealed tube'
_diffrn_radiation_type MoK\a
_diffrn_radiation_wavelength 0.71073
_diffrn_reflns_av_R_equivalents 0.0289
_diffrn_reflns_av_sigmaI/netI 0.0349
_diffrn_reflns_limit_h_max 16
_diffrn_reflns_limit_h_min -16
_diffrn_reflns_limit_k_max 8
_diffrn_reflns_limit_k_min -17
_diffrn_reflns_limit_l_max 12
_diffrn_reflns_limit_l_min -12
_diffrn_reflns_number 8152
_diffrn_reflns_theta_full 28.20
_diffrn_reflns_theta_max 28.20
_diffrn_reflns_theta_min 1.82
_exptl_absorpt_coefficient_mu 1.108
_exptl_absorpt_correction_type none
_exptl_crystal_colour Yellow
_exptl_crystal_density_diffrn 1.517
_exptl_crystal_density_meas 0
_exptl_crystal_density_method 'not measured'
_exptl_crystal_description Plate
_exptl_crystal_F_000 660
_exptl_crystal_size_max 0.2
_exptl_crystal_size_mid 0.4
_exptl_crystal_size_min 0.58
_refine_diff_density_max 0.609
_refine_diff_density_min -0.396
_refine_diff_density_rms 0.062
_refine_ls_extinction_method none
_refine_ls_goodness_of_fit_ref 1.029
_refine_ls_hydrogen_treatment mixed
_refine_ls_matrix_type full
_refine_ls_number_parameters 106
_refine_ls_number_reflns 2215
_refine_ls_number_restraints 0
_refine_ls_restrained_S_all 1.029
_refine_ls_R_factor_all 0.0726
_refine_ls_R_factor_gt 0.0472
_refine_ls_shift/su_max 0.003
_refine_ls_shift/su_mean 0.001
_refine_ls_structure_factor_coef Fsqd
_refine_ls_weighting_details 'calc w=1/[\s^2^(Fo^2^)+(0.0747P)^2^+0.3469P] where P=(Fo^2^+2Fc^2^)/3'
_refine_ls_weighting_scheme calc
_refine_ls_wR_factor_gt 0.1265
_refine_ls_wR_factor_ref 0.1405
_reflns_number_gt 1522
_reflns_number_total 2215
_reflns_threshold_expression >2sigma(I)
_cod_data_source_file ic020287w_2.cif
_cod_data_source_block LOEtTiF3
_cod_depositor_comments
;
The following automatic conversions were performed:

'_symmetry_cell_setting' value 'Trigonal' changed to 'trigonal'
according to the built-in table from CIF Core dictionary named
'cif_core.dic' version 2.4.1 from 2010-06-29.

Automatic conversion script
Id: cif_fix_values 1646 2011-03-28 12:23:43Z adriana 
;
_cod_original_cell_volume 1401.4(5)
_cod_database_code 4313329

loop_
_symmetry_equiv_pos_as_xyz
'x, y, z'
'-y, x-y, z'
'-x+y, -x, z'
'-x, -y, -z'
'y, -x+y, -z'
'x-y, x, -z'

loop_
_atom_site_label
_atom_site_type_symbol
_atom_site_fract_x
_atom_site_fract_y
_atom_site_fract_z
_atom_site_U_iso_or_equiv
_atom_site_adp_type
_atom_site_occupancy
_atom_site_symmetry_multiplicity
_atom_site_calc_flag
_atom_site_refinement_flags
_atom_site_disorder_assembly
_atom_site_disorder_group
Co1 Co 0.3333 0.6667 0.61338(6) 0.0616(3) Uani 1 3 d S . .
Ti1 Ti 0.3333 0.6667 1.02067(8) 0.0465(3) Uani 1 3 d S . .
F1 F 0.46302(17) 0.69361(18) 1.11652(17) 0.0657(5) Uani 1 1 d . . .
P1 P 0.40003(9) 0.57677(8) 0.74171(7) 0.0590(3) Uani 1 1 d . . .
O1 O 0.3604(2) 0.56010(19) 0.89116(19) 0.0550(6) Uani 1 1 d . . .
O11 O 0.3689(3) 0.4501(3) 0.6836(3) 0.0909(9) Uani 1 1 d . . .
O12 O 0.5419(2) 0.6458(3) 0.7351(3) 0.0771(7) Uani 1 1 d . . .
C1 C 0.2241(7) 0.6035(15) 0.4400(5) 0.115(3) Uani 0.83 1 d P . .
H1A H 0.1411 0.5556 0.4429 0.138 Uiso 0.83 1 calc PR . .
C2 C 0.2754(17) 0.7093(17) 0.4380(5) 0.113(2) Uani 0.83 1 d P . .
H2A H 0.2276 0.7444 0.4343 0.136 Uiso 0.83 1 calc PR . .
C11 C 0.2991(5) 0.3383(4) 0.7490(5) 0.0950(14) Uani 1 1 d . . .
H11A H 0.2470 0.3444 0.8163 0.114 Uiso 1 1 calc R . .
H11B H 0.3512 0.3160 0.7966 0.114 Uiso 1 1 calc R . .
C12 C 0.2269(6) 0.2462(6) 0.6476(7) 0.139(2) Uani 1 1 d . . .
H12A H 0.1799 0.1707 0.6931 0.209 Uiso 1 1 calc R . .
H12B H 0.2787 0.2397 0.5818 0.209 Uiso 1 1 calc R . .
H12C H 0.1747 0.2680 0.6015 0.209 Uiso 1 1 calc R . .
C13 C 0.6074(4) 0.6075(5) 0.8280(5) 0.0970(14) Uani 1 1 d . . .
H13A H 0.5682 0.5867 0.9168 0.116 Uiso 1 1 calc R . .
H13B H 0.6054 0.5368 0.7906 0.116 Uiso 1 1 calc R . .
C14 C 0.7253(6) 0.6976(6) 0.8441(9) 0.161(3) Uani 1 1 d . . .
H14A H 0.7661 0.6702 0.9034 0.242 Uiso 1 1 calc R . .
H14B H 0.7274 0.7668 0.8837 0.242 Uiso 1 1 calc R . .
H14C H 0.7642 0.7182 0.7562 0.242 Uiso 1 1 calc R . .

loop_
_atom_site_aniso_label
_atom_site_aniso_U_11
_atom_site_aniso_U_22
_atom_site_aniso_U_33
_atom_site_aniso_U_23
_atom_site_aniso_U_13
_atom_site_aniso_U_12
Co1 0.0802(4) 0.0802(4) 0.0243(3) 0.000 0.000 0.0401(2)
Ti1 0.0568(4) 0.0568(4) 0.0260(4) 0.000 0.000 0.02840(19)
F1 0.0712(12) 0.0871(14) 0.0407(9) -0.0012(8) -0.0095(8) 0.0409(11)
P1 0.0771(6) 0.0721(6) 0.0356(4) -0.0051(3) 0.0036(4) 0.0430(5)
O1 0.0751(15) 0.0653(13) 0.0323(9) -0.0004(9) 0.0031(9) 0.0409(11)
O11 0.140(3) 0.085(2) 0.0582(15) -0.0118(13) 0.0142(15) 0.0644(19)
O12 0.0770(17) 0.105(2) 0.0589(14) 0.0056(14) 0.0096(12) 0.0532(16)
C1 0.101(6) 0.179(12) 0.030(2) -0.011(4) -0.013(3) 0.043(8)
C2 0.170(9) 0.137(7) 0.034(2) 0.005(4) -0.025(4) 0.078(6)
C11 0.110(4) 0.081(3) 0.096(3) -0.017(3) -0.007(3) 0.049(3)
C12 0.161(6) 0.105(4) 0.142(5) -0.047(4) -0.044(5) 0.060(4)
C13 0.092(3) 0.117(4) 0.104(3) 0.005(3) -0.011(3) 0.069(3)
C14 0.114(5) 0.122(5) 0.235(8) 0.030(5) -0.055(5) 0.049(4)

loop_
_atom_type_symbol
_atom_type_description
_atom_type_scat_dispersion_real
_atom_type_scat_dispersion_imag
_atom_type_scat_source
C C 0.0033 0.0016 'International Tables Vol C Tables 4.2.6.8 and 6.1.1.4'
H H 0.0000 0.0000 'International Tables Vol C Tables 4.2.6.8 and 6.1.1.4'
O O 0.0106 0.0060 'International Tables Vol C Tables 4.2.6.8 and 6.1.1.4'
P P 0.1023 0.0942 'International Tables Vol C Tables 4.2.6.8 and 6.1.1.4'
Ti Ti 0.2776 0.4457 'International Tables Vol C Tables 4.2.6.8 and 6.1.1.4'
Co Co 0.3494 0.9721 'International Tables Vol C Tables 4.2.6.8 and 6.1.1.4'
F F 0.0171 0.0103 'International Tables Vol C Tables 4.2.6.8 and 6.1.1.4'

loop_
_geom_angle_atom_site_label_1
_geom_angle_atom_site_label_2
_geom_angle_atom_site_label_3
_geom_angle
_geom_angle_site_symmetry_1
_geom_angle_site_symmetry_3
_geom_angle_publ_flag
C2 Co1 C2 56.9(4) . 2_665 ?
C2 Co1 C2 56.9(4) . 3_565 ?
C2 Co1 C2 56.9(4) 2_665 3_565 ?
C2 Co1 C1 33.2(2) . . ?
C2 Co1 C1 33.0(2) 2_665 . ?
C2 Co1 C1 69.3(2) 3_565 . ?
C2 Co1 C1 33.0(2) . 3_565 ?
C2 Co1 C1 69.3(2) 2_665 3_565 ?
C2 Co1 C1 33.2(2) 3_565 3_565 ?
C1 Co1 C1 61.1(3) . 3_565 ?
C2 Co1 C1 69.3(2) . 2_665 ?
C2 Co1 C1 33.2(2) 2_665 2_665 ?
C2 Co1 C1 33.0(2) 3_565 2_665 ?
C1 Co1 C1 61.1(3) . 2_665 ?
C1 Co1 C1 61.1(3) 3_565 2_665 ?
C2 Co1 P1 109.3(5) . 2_665 ?
C2 Co1 P1 157.8(3) 2_665 2_665 ?
C2 Co1 P1 101.4(5) 3_565 2_665 ?
C1 Co1 P1 141.0(6) . 2_665 ?
C1 Co1 P1 90.0(2) 3_565 2_665 ?
C1 Co1 P1 129.3(6) 2_665 2_665 ?
C2 Co1 P1 101.4(5) . 3_565 ?
C2 Co1 P1 109.3(5) 2_665 3_565 ?
C2 Co1 P1 157.8(3) 3_565 3_565 ?
C1 Co1 P1 90.0(2) . 3_565 ?
C1 Co1 P1 129.3(6) 3_565 3_565 ?
C1 Co1 P1 141.0(6) 2_665 3_565 ?
P1 Co1 P1 89.69(4) 2_665 3_565 ?
C2 Co1 P1 157.8(3) . . ?
C2 Co1 P1 101.4(5) 2_665 . ?
C2 Co1 P1 109.3(5) 3_565 . ?
C1 Co1 P1 129.3(6) . . ?
C1 Co1 P1 141.0(6) 3_565 . ?
C1 Co1 P1 90.0(2) 2_665 . ?
P1 Co1 P1 89.69(4) 2_665 . ?
P1 Co1 P1 89.69(4) 3_565 . ?
F1 Ti1 F1 95.28(9) 2_665 3_565 ?
F1 Ti1 F1 95.28(9) 2_665 . ?
F1 Ti1 F1 95.28(9) 3_565 . ?
F1 Ti1 O1 89.41(9) 2_665 3_565 ?
F1 Ti1 O1 89.75(9) 3_565 3_565 ?
F1 Ti1 O1 172.77(9) . 3_565 ?
F1 Ti1 O1 89.75(9) 2_665 2_665 ?
F1 Ti1 O1 172.77(9) 3_565 2_665 ?
F1 Ti1 O1 89.41(9) . 2_665 ?
O1 Ti1 O1 85.11(9) 3_565 2_665 ?
F1 Ti1 O1 172.77(9) 2_665 . ?
F1 Ti1 O1 89.41(9) 3_565 . ?
F1 Ti1 O1 89.75(9) . . ?
O1 Ti1 O1 85.11(9) 3_565 . ?
O1 Ti1 O1 85.11(9) 2_665 . ?
O1 P1 O11 107.64(14) . . ?
O1 P1 O12 109.21(13) . . ?
O11 P1 O12 101.04(17) . . ?
O1 P1 Co1 115.81(9) . . ?
O11 P1 Co1 112.62(12) . . ?
O12 P1 Co1 109.47(11) . . ?
P1 O1 Ti1 131.40(13) . . ?
C11 O11 P1 126.6(3) . . ?
C13 O12 P1 118.6(3) . . ?
C2 C1 C2 111.7(12) 2_665 . ?
C2 C1 Co1 71.6(4) 2_665 . ?
C2 C1 Co1 71.6(4) . . ?
C1 C2 C1 128.2(12) 3_565 . ?
C1 C2 C2 94.2(7) 3_565 2_665 ?
C1 C2 C2 34.0(6) . 2_665 ?
C1 C2 C2 34.2(7) 3_565 3_565 ?
C1 C2 C2 94.0(6) . 3_565 ?
C2 C2 C2 60.000(3) 2_665 3_565 ?
C1 C2 Co1 75.3(5) 3_565 . ?
C1 C2 Co1 75.2(4) . . ?
C2 C2 Co1 61.5(2) 2_665 . ?
C2 C2 Co1 61.5(2) 3_565 . ?
O11 C11 C12 110.2(5) . . ?
C14 C13 O12 111.1(5) . . ?

loop_
_geom_bond_atom_site_label_1
_geom_bond_atom_site_label_2
_geom_bond_distance
_geom_bond_site_symmetry_2
_geom_bond_publ_flag
Co1 C2 2.047(6) . ?
Co1 C2 2.047(6) 2_665 ?
Co1 C2 2.047(6) 3_565 ?
Co1 C1 2.086(5) . ?
Co1 C1 2.086(5) 3_565 ?
Co1 C1 2.086(5) 2_665 ?
Co1 P1 2.1541(10) 2_665 ?
Co1 P1 2.1541(10) 3_565 ?
Co1 P1 2.1541(10) . ?
Ti1 F1 1.7905(18) 2_665 ?
Ti1 F1 1.7905(18) 3_565 ?
Ti1 F1 1.7905(18) . ?
Ti1 O1 2.020(2) 3_565 ?
Ti1 O1 2.020(2) 2_665 ?
Ti1 O1 2.020(2) . ?
P1 O1 1.522(2) . ?
P1 O11 1.578(3) . ?
P1 O12 1.585(3) . ?
O11 C11 1.412(5) . ?
O12 C13 1.480(5) . ?
C1 C2 1.176(9) 2_665 ?
C1 C2 1.182(8) . ?
C2 C1 1.176(9) 3_565 ?
C2 C2 1.952(17) 2_665 ?
C2 C2 1.952(17) 3_565 ?
C11 C12 1.465(7) . ?
C13 C14 1.384(8) . ?
